data_7105136
loop_
_publ_author_name
'De Blieck, Ann'
'Masschelein, Kurt G R'
'Dhaene, Fr\'ederic'
'Rozycka-Sokolowska, Ewa'
'Marciniak, Bernard'
'Drabowicz, Jozef'
'Stevens, Christian V'

_publ_section_title
;
 One-pot tandem 1,4-1,2-addition of phosphites to quinolines.
;
_journal_issue 2
_journal_name_full 'Chemical communications (Cambridge, England)'
_journal_page_first 258
_journal_page_last 260
_journal_paper_doi 10.1039/b906808b
_journal_volume 46
_journal_year 2009
_chemical_formula_moiety 'C13 H20 N2 O8 P2'
_chemical_formula_sum 'C13 H20 N2 O8 P2'
_chemical_formula_weight 394.25
_chemical_name_common 2,6-Bis(dimethoxyphosphoryl)-1,2,3,4-tetrahydroquinoline
_chemical_name_systematic
;
2,6-Bis(dimethoxyphosphoryl)-1,2,3,4-tetrahydroquinoline
;
_space_group_IT_number 2
_symmetry_cell_setting triclinic
_symmetry_space_group_name_Hall '-P 1'
_symmetry_space_group_name_H-M 'P -1'
_atom_sites_solution_hydrogens geom
_atom_sites_solution_primary direct
_atom_sites_solution_secondary difmap
_audit_creation_method SHELXL-97
_cell_angle_alpha 63.537(4)
_cell_angle_beta 80.792(3)
_cell_angle_gamma 67.351(4)
_cell_formula_units_Z 2
_cell_length_a 10.0124(4)
_cell_length_b 10.3614(5)
_cell_length_c 10.4335(4)
_cell_measurement_reflns_used 19124
_cell_measurement_temperature 292(2)
_cell_measurement_theta_max 25.68
_cell_measurement_theta_min 2.18
_cell_volume 894.17(7)
_computing_cell_refinement 'CrysAlis RED (Oxford Diffraction, 2008)'
_computing_data_collection 'CrysAlis CCD (Oxford Diffraction, 2008)'
_computing_data_reduction 'CrysAlis RED (Oxford Diffraction, 2008)'
_computing_structure_refinement 'SHELXL-97 (Sheldrick, 1997)'
_computing_structure_solution 'SHELXS-97 (Sheldrick, 1990)'
_diffrn_ambient_temperature 292(2)
_diffrn_measured_fraction_theta_full 1.000
_diffrn_measured_fraction_theta_max 1.000
_diffrn_measurement_device_type 'Oxford Diffraction Xcalibur3\\^TM\\^ CCD'
_diffrn_measurement_method '\w scans'
_diffrn_radiation_monochromator graphite
_diffrn_radiation_source 'Enhance (Mo) X-ray Source'
_diffrn_radiation_type MoK\a
_diffrn_radiation_wavelength 0.71073
_diffrn_reflns_av_R_equivalents 0.0410
_diffrn_reflns_av_sigmaI/netI 0.0491
_diffrn_reflns_limit_h_max 12
_diffrn_reflns_limit_h_min -12
_diffrn_reflns_limit_k_max 12
_diffrn_reflns_limit_k_min -12
_diffrn_reflns_limit_l_max 12
_diffrn_reflns_limit_l_min -12
_diffrn_reflns_number 19124
_diffrn_reflns_theta_full 25.68
_diffrn_reflns_theta_max 25.68
_diffrn_reflns_theta_min 2.18
_exptl_absorpt_coefficient_mu 0.287
_exptl_absorpt_correction_T_max 0.98000
_exptl_absorpt_correction_T_min 0.96596
_exptl_absorpt_correction_type multi-scan
_exptl_absorpt_process_details
;
CrysAlis RED, Oxford Diffraction Ltd.,
Version 1.171.32.37
Empirical absorption correction using spherical harmonics,
implemented in SCALE3 ABSPACK scaling algorithm.
;
_exptl_crystal_colour 'clear pale yellow'
_exptl_crystal_density_diffrn 1.464
_exptl_crystal_density_method 'not measured'
_exptl_crystal_description columnar
_exptl_crystal_F_000 412
_exptl_crystal_size_max 0.35
_exptl_crystal_size_mid 0.13
_exptl_crystal_size_min 0.09
_refine_diff_density_max 0.497
_refine_diff_density_min -0.266
_refine_diff_density_rms 0.048
_refine_ls_extinction_method none
_refine_ls_goodness_of_fit_ref 1.055
_refine_ls_hydrogen_treatment mixed
_refine_ls_matrix_type full
_refine_ls_number_parameters 278
_refine_ls_number_reflns 3389
_refine_ls_number_restraints 1
_refine_ls_restrained_S_all 1.054
_refine_ls_R_factor_all 0.0996
_refine_ls_R_factor_gt 0.0572
_refine_ls_shift/su_max 0.000
_refine_ls_shift/su_mean 0.000
_refine_ls_structure_factor_coef Fsqd
_refine_ls_weighting_details 'calc w=1/[\s^2^(Fo^2^)+(0.0770P)^2^+0.0536P] where P=(Fo^2^+2Fc^2^)/3'
_refine_ls_weighting_scheme calc
_refine_ls_wR_factor_gt 0.1309
_refine_ls_wR_factor_ref 0.1463
_reflns_number_gt 2307
_reflns_number_total 3389
_reflns_threshold_expression >2sigma(I)
_cod_data_source_file b906808b.txt
_cod_data_source_block I
_cod_original_sg_symbol_H-M P-1
_cod_database_code 7105136

loop_
_symmetry_equiv_pos_as_xyz
'x, y, z'
'-x, -y, -z'

loop_
_atom_site_label
_atom_site_type_symbol
_atom_site_fract_x
_atom_site_fract_y
_atom_site_fract_z
_atom_site_U_iso_or_equiv
_atom_site_adp_type
_atom_site_occupancy
_atom_site_symmetry_multiplicity
_atom_site_calc_flag
_atom_site_refinement_flags
_atom_site_disorder_assembly
_atom_site_disorder_group
P1 P 0.19466(8) 0.40484(10) 0.21682(9) 0.0455(3) Uani 1 1 d . A .
O3 O 0.2174(2) 0.4785(3) 0.0639(2) 0.0555(6) Uani 1 1 d . . .
O5 O 0.0767(3) 0.5157(4) 0.2745(3) 0.0862(9) Uani 1 1 d . . .
N2 N 0.3228(4) 0.7684(4) 0.4154(3) 0.0598(8) Uani 1 1 d . . .
C1 C 0.3964(3) 0.6616(4) 0.3513(3) 0.0466(8) Uani 1 1 d . A .
C2 C 0.5187(4) 0.6733(4) 0.2702(3) 0.0492(8) Uani 1 1 d . . .
H2A H 0.5543 0.7489 0.2572 0.059 Uiso 1 1 calc R A .
C3 C 0.5857(3) 0.5722(4) 0.2098(3) 0.0480(8) Uani 1 1 d . A .
H3A H 0.6686 0.5787 0.1565 0.058 Uiso 1 1 calc R . .
C9 C 0.3439(3) 0.5493(4) 0.3720(3) 0.0460(8) Uani 1 1 d . . .
H9A H 0.2630 0.5421 0.4286 0.055 Uiso 1 1 calc R A .
O2 O 0.3726(4) 0.8666(3) 0.3976(3) 0.0881(9) Uani 1 1 d . A .
O1 O 0.2158(13) 0.752(2) 0.493(3) 0.075(3) Uani 0.79(7) 1 d P A 1
O1A O 0.202(5) 0.788(6) 0.444(6) 0.075(3) Uani 0.21(7) 1 d P A 2
C11 C -0.0079(13) 0.6586(13) 0.1999(12) 0.093(3) Uani 0.464(8) 1 d P B 1
H11A H 0.0500 0.7175 0.1391 0.139 Uiso 0.464(8) 1 calc PR B 1
H11B H -0.0615 0.7035 0.2640 0.139 Uiso 0.464(8) 1 calc PR B 1
H11C H -0.0739 0.6590 0.1423 0.139 Uiso 0.464(8) 1 calc PR B 1
C11A C -0.0152(18) 0.5271(18) 0.3718(19) 0.093(3) Uani 0.312(8) 1 d P B 2
H11D H -0.0573 0.6327 0.3583 0.139 Uiso 0.312(8) 1 calc PR B 2
H11E H 0.0322 0.4643 0.4639 0.139 Uiso 0.312(8) 1 calc PR B 2
H11F H -0.0898 0.4927 0.3668 0.139 Uiso 0.312(8) 1 calc PR B 2
C11B C -0.061(3) 0.574(3) 0.267(3) 0.093(3) Uani 0.223(9) 1 d P B 3
H11G H -0.0916 0.6259 0.1685 0.139 Uiso 0.223(9) 1 calc PR B 3
H11H H -0.0949 0.6455 0.3098 0.139 Uiso 0.223(9) 1 calc PR B 3
H11I H -0.0998 0.4928 0.3173 0.139 Uiso 0.223(9) 1 calc PR B 3
C4 C 0.5329(3) 0.4584(3) 0.2261(3) 0.0396(7) Uani 1 1 d . . .
C7 C 0.3516(3) 0.3238(4) 0.3306(3) 0.0435(8) Uani 1 1 d . . .
H7A H 0.317(4) 0.292(4) 0.419(4) 0.065 Uiso 1 1 d . . .
C8 C 0.4097(3) 0.4465(3) 0.3099(3) 0.0408(7) Uani 1 1 d . A .
C5 C 0.5523(3) 0.2437(4) 0.1702(3) 0.0417(7) Uani 1 1 d . . .
H5A H 0.496(4) 0.282(4) 0.088(3) 0.063 Uiso 1 1 d . . .
C6 C 0.4707(4) 0.1881(4) 0.3085(4) 0.0473(8) Uani 1 1 d . A .
H6A H 0.534(4) 0.139(4) 0.385(4) 0.071 Uiso 1 1 d . . .
H6B H 0.430(4) 0.118(4) 0.307(3) 0.071 Uiso 1 1 d . . .
N1 N 0.6037(3) 0.3598(3) 0.1637(3) 0.0508(7) Uani 1 1 d . A .
H1 H 0.662(4) 0.387(4) 0.100(4) 0.061 Uiso 1 1 d . . .
P2 P 0.70208(10) 0.08803(11) 0.14929(11) 0.0550(3) Uani 1 1 d . A .
O6 O 0.8178(7) 0.1365(8) 0.0559(7) 0.0680(14) Uani 0.512(3) 1 d P A 1
O7 O 0.6279(10) 0.0100(10) 0.0943(9) 0.086(2) Uani 0.512(3) 1 d P A 1
C13 C 0.6887(11) -0.0629(11) -0.0138(10) 0.108(2) Uani 0.512(3) 1 d P A 1
H13A H 0.7468 -0.0094 -0.0827 0.161 Uiso 0.512(3) 1 calc PR A 1
H13B H 0.6100 -0.0549 -0.0620 0.161 Uiso 0.512(3) 1 calc PR A 1
H13C H 0.7471 -0.1695 0.0364 0.161 Uiso 0.512(3) 1 calc PR A 1
O8 O 0.7624(5) -0.0470(5) 0.2955(6) 0.0701(10) Uani 0.512(3) 1 d P A 1
C12 C 0.8615(6) -0.0533(5) 0.3813(5) 0.0950(14) Uani 1 1 d . A 1
H12A H 0.9490 -0.0488 0.3292 0.142 Uiso 0.512(3) 1 calc PR A 1
H12B H 0.8829 -0.1479 0.4667 0.142 Uiso 0.512(3) 1 calc PR A 1
H12C H 0.8204 0.0324 0.4067 0.142 Uiso 0.512(3) 1 calc PR A 1
H12D H 0.8192 -0.0608 0.4725 0.142 Uiso 0.488(3) 1 calc PR A 1
H12E H 0.8853 0.0384 0.3350 0.142 Uiso 0.488(3) 1 calc PR A 1
H12F H 0.9478 -0.1419 0.3951 0.142 Uiso 0.488(3) 1 calc PR A 1
O6A O 0.7538(7) 0.1802(9) -0.0017(8) 0.0680(14) Uani 0.488(3) 1 d P A 2
O7A O 0.6645(10) -0.0432(10) 0.1803(9) 0.086(2) Uani 0.488(3) 1 d P A 2
C13A C 0.8696(12) 0.1060(11) -0.0589(11) 0.108(2) Uani 0.488(3) 1 d P A 2
H13D H 0.9518 0.0587 0.0038 0.161 Uiso 0.488(3) 1 calc PR A 2
H13E H 0.8891 0.1781 -0.1501 0.161 Uiso 0.488(3) 1 calc PR A 2
H13F H 0.8508 0.0281 -0.0713 0.161 Uiso 0.488(3) 1 calc PR A 2
O8A O 0.8261(5) 0.0565(6) 0.2475(6) 0.0701(10) Uani 0.488(3) 1 d P A 2
O4 O 0.1466(3) 0.2635(3) 0.2670(3) 0.0717(8) Uani 1 1 d . . .
C10 C 0.0278(7) 0.2640(7) 0.2075(6) 0.089(2) Uani 0.837(8) 1 d P A 1
H10A H 0.0517 0.1662 0.2048 0.134 Uiso 0.837(8) 1 calc PR A 1
H10B H 0.0078 0.3444 0.1120 0.134 Uiso 0.837(8) 1 calc PR A 1
H10C H -0.0560 0.2817 0.2655 0.134 Uiso 0.837(8) 1 calc PR A 1
C10A C 0.136(4) 0.218(4) 0.151(3) 0.089(2) Uani 0.163(8) 1 d P A 2
H10D H 0.0453 0.2035 0.1585 0.134 Uiso 0.163(8) 1 calc PR A 2
H10E H 0.2141 0.1244 0.1613 0.134 Uiso 0.163(8) 1 calc PR A 2
H10F H 0.1405 0.2988 0.0587 0.134 Uiso 0.163(8) 1 calc PR A 2

loop_
_atom_site_aniso_label
_atom_site_aniso_U_11
_atom_site_aniso_U_22
_atom_site_aniso_U_33
_atom_site_aniso_U_23
_atom_site_aniso_U_13
_atom_site_aniso_U_12
P1 0.0337(5) 0.0509(6) 0.0484(5) -0.0180(4) 0.0085(4) -0.0180(4)
O3 0.0443(13) 0.0627(15) 0.0448(13) -0.0106(11) 0.0022(10) -0.0192(12)
O5 0.0397(15) 0.119(3) 0.105(2) -0.071(2) 0.0226(15) -0.0150(17)
N2 0.064(2) 0.052(2) 0.0543(19) -0.0245(16) -0.0066(17) -0.0059(17)
C1 0.0478(19) 0.0421(19) 0.0432(18) -0.0191(15) -0.0054(15) -0.0058(16)
C2 0.054(2) 0.044(2) 0.0492(19) -0.0165(16) -0.0060(16) -0.0179(17)
C3 0.0395(18) 0.053(2) 0.0506(19) -0.0196(16) 0.0052(15) -0.0203(16)
C9 0.0386(17) 0.051(2) 0.0399(18) -0.0177(16) 0.0025(14) -0.0101(16)
O2 0.123(3) 0.0652(19) 0.088(2) -0.0463(16) 0.0137(18) -0.0338(19)
O1 0.068(3) 0.083(6) 0.070(9) -0.047(6) 0.012(4) -0.010(3)
O1A 0.068(3) 0.083(6) 0.070(9) -0.047(6) 0.012(4) -0.010(3)
C11 0.086(6) 0.078(7) 0.084(7) -0.034(6) 0.015(5) -0.004(5)
C11A 0.086(6) 0.078(7) 0.084(7) -0.034(6) 0.015(5) -0.004(5)
C11B 0.086(6) 0.078(7) 0.084(7) -0.034(6) 0.015(5) -0.004(5)
C4 0.0365(16) 0.0425(18) 0.0390(16) -0.0167(14) 0.0019(13) -0.0144(15)
C7 0.0422(18) 0.050(2) 0.0365(17) -0.0156(15) 0.0110(14) -0.0220(16)
C8 0.0358(16) 0.0420(18) 0.0363(16) -0.0119(14) -0.0004(13) -0.0106(14)
C5 0.0354(17) 0.0424(19) 0.0486(19) -0.0207(15) 0.0021(14) -0.0140(15)
C6 0.0427(19) 0.043(2) 0.048(2) -0.0127(16) 0.0004(15) -0.0152(16)
N1 0.0484(17) 0.0565(18) 0.0581(18) -0.0321(15) 0.0214(13) -0.0279(15)
P2 0.0444(5) 0.0487(6) 0.0722(7) -0.0305(5) 0.0025(5) -0.0113(4)
O6 0.060(4) 0.062(4) 0.070(4) -0.030(3) 0.019(3) -0.014(3)
O7 0.065(4) 0.072(5) 0.139(7) -0.065(5) 0.016(5) -0.023(4)
C13 0.110(6) 0.078(5) 0.092(5) -0.021(4) 0.029(4) -0.018(4)
O8 0.051(2) 0.051(2) 0.090(3) -0.015(2) -0.0065(19) -0.0147(17)
C12 0.111(4) 0.075(3) 0.072(3) -0.017(2) -0.009(3) -0.018(3)
O6A 0.060(4) 0.062(4) 0.070(4) -0.030(3) 0.019(3) -0.014(3)
O7A 0.065(4) 0.072(5) 0.139(7) -0.065(5) 0.016(5) -0.023(4)
C13A 0.110(6) 0.078(5) 0.092(5) -0.021(4) 0.029(4) -0.018(4)
O8A 0.051(2) 0.051(2) 0.090(3) -0.015(2) -0.0065(19) -0.0147(17)
O4 0.0651(16) 0.0732(18) 0.0740(17) -0.0082(14) -0.0104(13) -0.0445(15)
C10 0.096(5) 0.107(5) 0.096(4) -0.043(3) -0.008(3) -0.064(4)
C10A 0.096(5) 0.107(5) 0.096(4) -0.043(3) -0.008(3) -0.064(4)

loop_
_atom_type_symbol
_atom_type_description
_atom_type_scat_dispersion_real
_atom_type_scat_dispersion_imag
_atom_type_scat_source
C C 0.0033 0.0000 'International Tables Vol C Tables 4.2.6.8 and 6.1.1.4'
H H 0.0000 0.0000 'International Tables Vol C Tables 4.2.6.8 and 6.1.1.4'
N N 0.0061 0.0000 'International Tables Vol C Tables 4.2.6.8 and 6.1.1.4'
O O 0.0106 0.0000 'International Tables Vol C Tables 4.2.6.8 and 6.1.1.4'
P P 0.1023 0.0000 'International Tables Vol C Tables 4.2.6.8 and 6.1.1.4'

loop_
_geom_angle_atom_site_label_1
_geom_angle_atom_site_label_2
_geom_angle_atom_site_label_3
_geom_angle
_geom_angle_site_symmetry_1
_geom_angle_site_symmetry_3
_geom_angle_publ_flag
O3 P1 O5 113.13(16) . . ?
O3 P1 O4 115.40(13) . . ?
O5 P1 O4 104.69(16) . . ?
O3 P1 C7 115.83(13) . . ?
O5 P1 C7 104.80(15) . . ?
O4 P1 C7 101.56(14) . . ?
C11A O5 C11B 50.1(12) . . ?
C11A O5 C11 82.9(9) . . ?
C11B O5 C11 50.9(12) . . ?
C11A O5 P1 146.2(8) . . ?
C11B O5 P1 134.6(12) . . ?
C11 O5 P1 127.5(5) . . ?
O1A N2 O2 120(2) . . ?
O2 N2 O1 122.8(5) . . ?
O1A N2 C1 118.0(19) . . ?
O2 N2 C1 118.4(3) . . ?
O1 N2 C1 118.6(5) . . ?
C9 C1 C2 120.9(3) . . ?
C9 C1 N2 119.3(3) . . ?
C2 C1 N2 119.8(3) . . ?
C3 C2 C1 118.8(3) . . ?
C3 C2 H2A 120.6 . . ?
C1 C2 H2A 120.6 . . ?
C2 C3 C4 121.7(3) . . ?
C2 C3 H3A 119.1 . . ?
C4 C3 H3A 119.1 . . ?
C1 C9 C8 121.1(3) . . ?
C1 C9 H9A 119.5 . . ?
C8 C9 H9A 119.5 . . ?
O5 C11 H11A 109.5 . . ?
O5 C11 H11B 109.5 . . ?
O5 C11 H11C 109.5 . . ?
O5 C11A H11D 109.5 . . ?
O5 C11A H11E 109.5 . . ?
H11D C11A H11E 109.5 . . ?
O5 C11A H11F 109.5 . . ?
H11D C11A H11F 109.5 . . ?
H11E C11A H11F 109.5 . . ?
O5 C11B H11G 109.5 . . ?
O5 C11B H11H 109.5 . . ?
O5 C11B H11I 109.5 . . ?
N1 C4 C3 119.6(3) . . ?
N1 C4 C8 121.4(3) . . ?
C3 C4 C8 119.0(3) . . ?
C8 C7 C6 111.0(2) . . ?
C8 C7 P1 111.0(2) . . ?
C6 C7 P1 112.3(2) . . ?
C8 C7 H7A 108(2) . . ?
C6 C7 H7A 110(2) . . ?
P1 C7 H7A 104(2) . . ?
C9 C8 C4 118.5(3) . . ?
C9 C8 C7 121.5(3) . . ?
C4 C8 C7 120.1(3) . . ?
N1 C5 C6 110.8(3) . . ?
N1 C5 P2 109.7(2) . . ?
C6 C5 P2 112.3(2) . . ?
N1 C5 H5A 111(2) . . ?
C6 C5 H5A 112(2) . . ?
P2 C5 H5A 101(2) . . ?
C5 C6 C7 111.5(3) . . ?
C5 C6 H6A 109(2) . . ?
C7 C6 H6A 106(2) . . ?
C5 C6 H6B 110(2) . . ?
C7 C6 H6B 111(2) . . ?
H6A C6 H6B 110(3) . . ?
C4 N1 C5 122.9(3) . . ?
C4 N1 H1 116(2) . . ?
C5 N1 H1 119(2) . . ?
O7A P2 O6 128.8(5) . . ?
O7A P2 O8 66.9(4) . . ?
O6 P2 O8 112.0(3) . . ?
O7A P2 O6A 122.3(5) . . ?
O8 P2 O6A 141.0(3) . . ?
O7A P2 O8A 115.0(4) . . ?
O6 P2 O8A 71.6(3) . . ?
O8 P2 O8A 50.1(2) . . ?
O6A P2 O8A 100.6(3) . . ?
O6 P2 O7 114.5(4) . . ?
O8 P2 O7 99.6(4) . . ?
O6A P2 O7 95.1(4) . . ?
O8A P2 O7 144.8(3) . . ?
O7A P2 C5 112.7(4) . . ?
O6 P2 C5 114.1(3) . . ?
O8 P2 C5 111.7(2) . . ?
O6A P2 C5 99.3(3) . . ?
O8A P2 C5 104.3(2) . . ?
O7 P2 C5 103.9(3) . . ?
C13 O7 P2 127.7(7) . . ?
C12 O8 P2 124.6(4) . . ?
O8 C12 H12A 109.5 . . ?
O8 C12 H12B 109.5 . . ?
H12A C12 H12B 109.5 . . ?
O8 C12 H12C 109.5 . . ?
H12A C12 H12C 109.5 . . ?
H12B C12 H12C 109.5 . . ?
O8 C12 H12D 109.5 . . ?
H12A C12 H12D 141.1 . . ?
H12B C12 H12D 56.3 . . ?
H12C C12 H12D 56.3 . . ?
O8 C12 H12E 109.5 . . ?
H12A C12 H12E 56.3 . . ?
H12B C12 H12E 141.1 . . ?
H12C C12 H12E 56.3 . . ?
H12D C12 H12E 109.5 . . ?
O8 C12 H12F 109.5 . . ?
H12A C12 H12F 56.3 . . ?
H12B C12 H12F 56.3 . . ?
H12C C12 H12F 141.1 . . ?
H12D C12 H12F 109.5 . . ?
H12E C12 H12F 109.5 . . ?
C13A O6A P2 119.3(6) . . ?
O6A C13A H13D 109.5 . . ?
O6A C13A H13E 109.5 . . ?
H13D C13A H13E 109.5 . . ?
O6A C13A H13F 109.5 . . ?
H13D C13A H13F 109.5 . . ?
H13E C13A H13F 109.5 . . ?
C10 O4 C10A 47.2(13) . . ?
C10 O4 P1 124.7(3) . . ?
C10A O4 P1 115.5(12) . . ?
O4 C10 H10A 109.5 . . ?
O4 C10 H10B 109.5 . . ?
O4 C10 H10C 109.5 . . ?
O4 C10A H10D 109.5 . . ?
O4 C10A H10E 109.5 . . ?
H10D C10A H10E 109.5 . . ?
O4 C10A H10F 109.5 . . ?
H10D C10A H10F 109.5 . . ?
H10E C10A H10F 109.5 . . ?

loop_
_geom_bond_atom_site_label_1
_geom_bond_atom_site_label_2
_geom_bond_distance
_geom_bond_site_symmetry_2
_geom_bond_publ_flag
P1 O3 1.454(2) . ?
P1 O5 1.556(3) . ?
P1 O4 1.558(2) . ?
P1 C7 1.810(3) . ?
O5 C11A 1.270(15) . ?
O5 C11B 1.27(2) . ?
O5 C11 1.316(11) . ?
N2 O1A 1.16(4) . ?
N2 O2 1.228(4) . ?
N2 O1 1.255(15) . ?
N2 C1 1.446(4) . ?
C1 C9 1.373(4) . ?
C1 C2 1.386(4) . ?
C2 C3 1.362(4) . ?
C2 H2A 0.9300 . ?
C3 C4 1.404(4) . ?
C3 H3A 0.9300 . ?
C9 C8 1.389(4) . ?
C9 H9A 0.9300 . ?
C11 H11A 0.9600 . ?
C11 H11B 0.9600 . ?
C11 H11C 0.9600 . ?
C11A H11D 0.9600 . ?
C11A H11E 0.9600 . ?
C11A H11F 0.9600 . ?
C11B H11G 0.9600 . ?
C11B H11H 0.9600 . ?
C11B H11I 0.9600 . ?
C4 N1 1.363(4) . ?
C4 C8 1.406(4) . ?
C7 C8 1.512(4) . ?
C7 C6 1.538(4) . ?
C7 H7A 0.89(3) . ?
C5 N1 1.452(4) . ?
C5 C6 1.525(4) . ?
C5 P2 1.801(3) . ?
C5 H5A 0.94(3) . ?
C6 H6A 0.92(4) . ?
C6 H6B 0.96(4) . ?
N1 H1 0.83(3) . ?
P2 O7A 1.435(10) . ?
P2 O6 1.481(7) . ?
P2 O8 1.546(5) . ?
P2 O6A 1.563(8) . ?
P2 O8A 1.579(5) . ?
P2 O7 1.596(8) . ?
O7 C13 1.548(13) . ?
C13 H13A 0.9600 . ?
C13 H13B 0.9600 . ?
C13 H13C 0.9600 . ?
O8 C12 1.404(6) . ?
C12 H12A 0.9600 . ?
C12 H12B 0.9600 . ?
C12 H12C 0.9600 . ?
C12 H12D 0.9600 . ?
C12 H12E 0.9600 . ?
C12 H12F 0.9600 . ?
O6A C13A 1.338(12) . ?
C13A H13D 0.9600 . ?
C13A H13E 0.9600 . ?
C13A H13F 0.9600 . ?
O4 C10 1.425(5) . ?
O4 C10A 1.51(3) . ?
C10 H10A 0.9600 . ?
C10 H10B 0.9600 . ?
C10 H10C 0.9600 . ?
C10A H10D 0.9600 . ?
C10A H10E 0.9600 . ?
C10A H10F 0.9600 . ?

loop_
_geom_hbond_atom_site_label_D
_geom_hbond_atom_site_label_H
_geom_hbond_atom_site_label_A
_geom_hbond_distance_DH
_geom_hbond_distance_HA
_geom_hbond_distance_DA
_geom_hbond_angle_DHA
_geom_hbond_site_symmetry_A
N1 H1 O3 0.84(4) 2.20(4) 3.010(4) 164(4) 2_665
C6 H6A O2 0.92(4) 2.56(4) 3.390(5) 150(3) 2_666
C12 H12B O4 0.96 2.51 3.337(5) 145 2_656
C13 H13B O7 0.96 2.31 3.187(16) 154 2_655

loop_
_geom_torsion_atom_site_label_1
_geom_torsion_atom_site_label_2
_geom_torsion_atom_site_label_3
_geom_torsion_atom_site_label_4
_geom_torsion
_geom_torsion_site_symmetry_1
_geom_torsion_site_symmetry_2
_geom_torsion_site_symmetry_3
_geom_torsion_site_symmetry_4
_geom_torsion_publ_flag
O3 P1 O5 C11A 156.1(16) . . . . ?
O4 P1 O5 C11A 29.6(16) . . . . ?
C7 P1 O5 C11A -76.8(16) . . . . ?
O3 P1 O5 C11B 74.6(19) . . . . ?
O4 P1 O5 C11B -51.8(19) . . . . ?
C7 P1 O5 C11B -158.3(19) . . . . ?
O3 P1 O5 C11 5.7(8) . . . . ?
O4 P1 O5 C11 -120.8(8) . . . . ?
C7 P1 O5 C11 132.7(8) . . . . ?
O1A N2 C1 C9 -23(3) . . . . ?
O2 N2 C1 C9 178.9(3) . . . . ?
O1 N2 C1 C9 2.7(15) . . . . ?
O1A N2 C1 C2 157(3) . . . . ?
O2 N2 C1 C2 -1.0(4) . . . . ?
O1 N2 C1 C2 -177.2(14) . . . . ?
C9 C1 C2 C3 0.6(5) . . . . ?
N2 C1 C2 C3 -179.5(3) . . . . ?
C1 C2 C3 C4 0.9(5) . . . . ?
C2 C1 C9 C8 -1.4(4) . . . . ?
N2 C1 C9 C8 178.7(3) . . . . ?
C2 C3 C4 N1 180.0(3) . . . . ?
C2 C3 C4 C8 -1.6(5) . . . . ?
O3 P1 C7 C8 59.4(3) . . . . ?
O5 P1 C7 C8 -66.0(2) . . . . ?
O4 P1 C7 C8 -174.7(2) . . . . ?
O3 P1 C7 C6 -65.5(3) . . . . ?
O5 P1 C7 C6 169.1(2) . . . . ?
O4 P1 C7 C6 60.4(2) . . . . ?
C1 C9 C8 C4 0.7(4) . . . . ?
C1 C9 C8 C7 -179.2(3) . . . . ?
N1 C4 C8 C9 179.1(3) . . . . ?
C3 C4 C8 C9 0.7(4) . . . . ?
N1 C4 C8 C7 -0.9(4) . . . . ?
C3 C4 C8 C7 -179.3(3) . . . . ?
C6 C7 C8 C9 -156.3(3) . . . . ?
P1 C7 C8 C9 78.1(3) . . . . ?
C6 C7 C8 C4 23.8(4) . . . . ?
P1 C7 C8 C4 -101.9(3) . . . . ?
N1 C5 C6 C7 52.2(4) . . . . ?
P2 C5 C6 C7 175.2(2) . . . . ?
C8 C7 C6 C5 -48.9(3) . . . . ?
P1 C7 C6 C5 76.0(3) . . . . ?
C3 C4 N1 C5 -177.1(3) . . . . ?
C8 C4 N1 C5 4.5(5) . . . . ?
C6 C5 N1 C4 -30.6(4) . . . . ?
P2 C5 N1 C4 -155.0(3) . . . . ?
N1 C5 P2 O7A 169.4(4) . . . . ?
C6 C5 P2 O7A 45.8(4) . . . . ?
N1 C5 P2 O6 -32.1(4) . . . . ?
C6 C5 P2 O6 -155.7(3) . . . . ?
N1 C5 P2 O8 96.2(3) . . . . ?
C6 C5 P2 O8 -27.4(3) . . . . ?
N1 C5 P2 O6A -59.7(4) . . . . ?
C6 C5 P2 O6A 176.7(4) . . . . ?
N1 C5 P2 O8A 43.9(3) . . . . ?
C6 C5 P2 O8A -79.7(3) . . . . ?
N1 C5 P2 O7 -157.4(4) . . . . ?
C6 C5 P2 O7 79.1(4) . . . . ?
O7A P2 O7 C13 -104.9(15) . . . . ?
O6 P2 O7 C13 19.6(9) . . . . ?
O8 P2 O7 C13 -100.1(7) . . . . ?
O6A P2 O7 C13 43.7(8) . . . . ?
O8A P2 O7 C13 -73.0(10) . . . . ?
C5 P2 O7 C13 144.6(7) . . . . ?
O7A P2 O8 C12 170.8(7) . . . . ?
O6 P2 O8 C12 46.6(6) . . . . ?
O6A P2 O8 C12 57.4(8) . . . . ?
O8A P2 O8 C12 8.0(4) . . . . ?
O7 P2 O8 C12 168.0(5) . . . . ?
C5 P2 O8 C12 -82.8(5) . . . . ?
O7A P2 O6A C13A -57.1(9) . . . . ?
O6 P2 O6A C13A 55.7(10) . . . . ?
O8 P2 O6A C13A 35.5(11) . . . . ?
O8A P2 O6A C13A 71.8(8) . . . . ?
O7 P2 O6A C13A -76.6(8) . . . . ?
C5 P2 O6A C13A 178.5(8) . . . . ?
O3 P1 O4 C10 -52.0(4) . . . . ?
O5 P1 O4 C10 73.1(4) . . . . ?
C7 P1 O4 C10 -178.1(4) . . . . ?
O3 P1 O4 C10A 2.2(16) . . . . ?
O5 P1 O4 C10A 127.2(16) . . . . ?
C7 P1 O4 C10A -123.9(16) . . . . ?
